data_4316999
loop_
_publ_author_name
'John S. Anderson'
'Vlad M. Iluc'
'Gregory L. Hillhouse'

_publ_section_title
;
 Reactions of CO2 and CS2 with 1,2-Bis(di-tert-butylphosphino)ethane
 Complexes of Nickel(0) and Nickel(I)
;
_journal_name_full 'Inorganic Chemistry'
_journal_page_first 10203
_journal_page_last 10207
_journal_paper_doi 10.1021/ic101652e
_journal_volume 49
_journal_year 2010
_chemical_formula_sum 'C19 H40 Ni P2 S2'
_chemical_formula_weight 453.28
_chemical_name_systematic
;
 
 ?
 
;
_space_group_IT_number 4
_symmetry_cell_setting monoclinic
_symmetry_space_group_name_Hall 'P 2yb'
_symmetry_space_group_name_H-M 'P 1 21 1'
_atom_sites_solution_hydrogens geom
_atom_sites_solution_primary direct
_atom_sites_solution_secondary difmap
_audit_creation_method SHELXL-97
_cell_angle_alpha 90.00
_cell_angle_beta 110.422(4)
_cell_angle_gamma 90.00
_cell_formula_units_Z 4
_cell_length_a 8.038(2)
_cell_length_b 27.870(7)
_cell_length_c 10.955(3)
_cell_measurement_reflns_used 48
_cell_measurement_temperature 100(2)
_cell_measurement_theta_max 54.12
_cell_measurement_theta_min 1
_cell_volume 2299.9(10)
_computing_cell_refinement 'Bruker SMART'
_computing_data_collection 'Bruker SMART'
_computing_data_reduction 'Bruker SAINT'
_computing_molecular_graphics 'Bruker SHELXTL'
_computing_publication_material 'Bruker SHELXTL'
_computing_structure_refinement 'SHELXL-97 (Sheldrick, 1997)'
_computing_structure_solution 'SHELXS-97 (Sheldrick, 1990)'
_diffrn_ambient_temperature 100(2)
_diffrn_measured_fraction_theta_full 1.000
_diffrn_measured_fraction_theta_max 0.945
_diffrn_measurement_device_type 'CCD area detector'
_diffrn_measurement_method 'phi and omega scans'
_diffrn_radiation_monochromator graphite
_diffrn_radiation_source 'fine-focus sealed tube'
_diffrn_radiation_type MoK\a
_diffrn_radiation_wavelength 0.71073
_diffrn_reflns_av_R_equivalents 0.0583
_diffrn_reflns_av_sigmaI/netI 0.0795
_diffrn_reflns_limit_h_max 8
_diffrn_reflns_limit_h_min -10
_diffrn_reflns_limit_k_max 36
_diffrn_reflns_limit_k_min -35
_diffrn_reflns_limit_l_max 13
_diffrn_reflns_limit_l_min -14
_diffrn_reflns_number 13335
_diffrn_reflns_theta_full 25.00
_diffrn_reflns_theta_max 28.28
_diffrn_reflns_theta_min 1.46
_exptl_absorpt_coefficient_mu 1.165
_exptl_absorpt_correction_type none
_exptl_crystal_colour orange
_exptl_crystal_density_diffrn 1.309
_exptl_crystal_density_method 'not measured'
_exptl_crystal_description block
_exptl_crystal_F_000 976
_exptl_crystal_size_max 0.05
_exptl_crystal_size_mid 0.03
_exptl_crystal_size_min 0.02
_refine_diff_density_max 1.411
_refine_diff_density_min -0.562
_refine_diff_density_rms 0.125
_refine_ls_abs_structure_details 'Flack H D (1983), Acta Cryst. A39, 876-881'
_refine_ls_abs_structure_Flack 0.054(17)
_refine_ls_extinction_method none
_refine_ls_goodness_of_fit_ref 1.025
_refine_ls_hydrogen_treatment constr
_refine_ls_matrix_type full
_refine_ls_number_parameters 451
_refine_ls_number_reflns 10088
_refine_ls_number_restraints 1
_refine_ls_restrained_S_all 1.025
_refine_ls_R_factor_all 0.0761
_refine_ls_R_factor_gt 0.0700
_refine_ls_shift/su_max 0.001
_refine_ls_shift/su_mean 0.000
_refine_ls_structure_factor_coef Fsqd
_refine_ls_weighting_details 'calc w=1/[\s^2^(Fo^2^)+(0.1117P)^2^+0.7868P] where P=(Fo^2^+2Fc^2^)/3'
_refine_ls_weighting_scheme calc
_refine_ls_wR_factor_gt 0.1695
_refine_ls_wR_factor_ref 0.1734
_reflns_number_gt 9117
_reflns_number_total 10088
_reflns_threshold_expression >2sigma(I)
_cod_data_source_file ic101652e_si_001_1.cif
_cod_data_source_block john05m
_cod_depositor_comments
;
The following automatic conversions were performed:

'_symmetry_cell_setting' value 'Monoclinic' changed to 'monoclinic'
according to the built-in table from CIF Core dictionary named
'cif_core.dic' version 2.4.1 from 2010-06-29.

Automatic conversion script
Id: cif_fix_values 1646 2011-03-28 12:23:43Z adriana 
;
_cod_database_code 4316999

loop_
_symmetry_equiv_pos_as_xyz
'x, y, z'
'-x, y+1/2, -z'

loop_
_atom_site_label
_atom_site_type_symbol
_atom_site_fract_x
_atom_site_fract_y
_atom_site_fract_z
_atom_site_U_iso_or_equiv
_atom_site_adp_type
_atom_site_occupancy
_atom_site_symmetry_multiplicity
_atom_site_calc_flag
_atom_site_refinement_flags
_atom_site_disorder_assembly
_atom_site_disorder_group
Ni2 Ni 0.14521(9) 1.00619(3) 0.85527(7) 0.01725(17) Uani 1 1 d . . .
C1 C 0.5205(7) 0.7898(2) 0.5041(6) 0.0182(8) Uani 1 1 d . . .
Ni1 Ni 0.61907(10) 0.75674(3) 0.39056(7) 0.01868(17) Uani 1 1 d . . .
C14 C 0.5195(9) 0.6455(2) 0.4947(6) 0.0260(14) Uani 1 1 d . . .
P21 P 0.1516(2) 0.93963(5) 0.74406(15) 0.0174(3) Uani 1 1 d . . .
C2 C 0.0567(7) 1.0658(2) 0.8954(6) 0.0182(8) Uani 1 1 d . . .
P11 P 0.7080(2) 0.74282(6) 0.22050(15) 0.0203(3) Uani 1 1 d . . .
C24 C 0.3790(8) 0.9676(2) 1.1642(6) 0.0241(13) Uani 1 1 d . . .
P22 P 0.3980(2) 0.98845(6) 1.00614(15) 0.0185(3) Uani 1 1 d . . .
C22 C -0.0436(8) 0.8976(2) 0.7138(6) 0.0231(13) Uani 1 1 d . . .
P12 P 0.7006(2) 0.68508(6) 0.47269(15) 0.0220(3) Uani 1 1 d . . .
C23 C 0.5831(8) 1.0337(2) 1.0382(6) 0.0238(13) Uani 1 1 d . . .
S11 S 0.5027(2) 0.82719(6) 0.37111(17) 0.0287(4) Uani 1 1 d . . .
C26 C 0.4862(8) 0.9357(2) 0.9432(6) 0.0226(12) Uani 1 1 d . . .
H26A H 0.5658 0.9473 0.8980 0.027 Uiso 1 1 calc R . .
H26B H 0.5580 0.9158 1.0179 0.027 Uiso 1 1 calc R . .
S21 S -0.0923(2) 1.04503(7) 0.75224(18) 0.0342(4) Uani 1 1 d . . .
C25 C 0.3417(8) 0.9041(2) 0.8491(6) 0.0214(12) Uani 1 1 d . . .
H25A H 0.2991 0.8809 0.8998 0.026 Uiso 1 1 calc R . .
H25B H 0.3933 0.8858 0.7936 0.026 Uiso 1 1 calc R . .
S22 S 0.0711(2) 1.10893(6) 0.99529(19) 0.0326(4) Uani 1 1 d . . .
C123 C 1.0144(10) 0.7945(3) 0.3388(7) 0.0348(16) Uani 1 1 d . . .
H12A H 1.1017 0.8185 0.3350 0.052 Uiso 1 1 calc R . .
H12B H 1.0756 0.7646 0.3757 0.052 Uiso 1 1 calc R . .
H12C H 0.9500 0.8065 0.3938 0.052 Uiso 1 1 calc R . .
S12 S 0.4774(3) 0.79255(7) 0.63240(18) 0.0322(4) Uani 1 1 d . . .
C233 C 0.5657(9) 1.0556(2) 0.9059(7) 0.0275(14) Uani 1 1 d . . .
H23A H 0.6631 1.0783 0.9172 0.041 Uiso 1 1 calc R . .
H23B H 0.4520 1.0725 0.8702 0.041 Uiso 1 1 calc R . .
H23C H 0.5710 1.0301 0.8459 0.041 Uiso 1 1 calc R . .
C243 C 0.2708(9) 1.0054(3) 1.2098(6) 0.0310(14) Uani 1 1 d . . .
H24A H 0.2423 0.9925 1.2834 0.047 Uiso 1 1 calc R . .
H24B H 0.1607 1.0128 1.1379 0.047 Uiso 1 1 calc R . .
H24C H 0.3413 1.0347 1.2370 0.047 Uiso 1 1 calc R . .
C15 C 0.8264(9) 0.6844(3) 0.2582(6) 0.0284(14) Uani 1 1 d . . .
H15A H 0.8108 0.6673 0.1757 0.034 Uiso 1 1 calc R . .
H15B H 0.9548 0.6904 0.3025 0.034 Uiso 1 1 calc R . .
C143 C 0.5010(10) 0.6555(3) 0.6259(7) 0.0323(15) Uani 1 1 d . . .
H14A H 0.3919 0.6406 0.6286 0.048 Uiso 1 1 calc R . .
H14B H 0.4957 0.6902 0.6381 0.048 Uiso 1 1 calc R . .
H14C H 0.6035 0.6421 0.6956 0.048 Uiso 1 1 calc R . .
C12A C 0.1942(9) 0.9511(2) 0.5869(6) 0.0242(13) Uani 1 1 d . . .
C142 C 0.3463(9) 0.6591(3) 0.3856(7) 0.0311(15) Uani 1 1 d . . .
H14D H 0.2490 0.6394 0.3926 0.047 Uiso 1 1 calc R . .
H14E H 0.3588 0.6535 0.3009 0.047 Uiso 1 1 calc R . .
H14F H 0.3203 0.6931 0.3937 0.047 Uiso 1 1 calc R . .
C223 C -0.0996(9) 0.8977(3) 0.8303(7) 0.0304(15) Uani 1 1 d . . .
H22A H -0.1988 0.8754 0.8161 0.046 Uiso 1 1 calc R . .
H22B H -0.1370 0.9301 0.8440 0.046 Uiso 1 1 calc R . .
H22C H 0.0003 0.8877 0.9072 0.046 Uiso 1 1 calc R . .
C141 C 0.5494(10) 0.5909(3) 0.4819(7) 0.0316(15) Uani 1 1 d . . .
H14G H 0.4494 0.5729 0.4907 0.047 Uiso 1 1 calc R . .
H14H H 0.6596 0.5810 0.5505 0.047 Uiso 1 1 calc R . .
H14I H 0.5581 0.5843 0.3964 0.047 Uiso 1 1 calc R . .
C242 C 0.2708(10) 0.9210(3) 1.1364(7) 0.0323(15) Uani 1 1 d . . .
H24D H 0.2484 0.9110 1.2149 0.048 Uiso 1 1 calc R . .
H24E H 0.3374 0.8959 1.1108 0.048 Uiso 1 1 calc R . .
H24F H 0.1575 0.9264 1.0656 0.048 Uiso 1 1 calc R . .
C213 C 0.1811(11) 0.9073(3) 0.5008(7) 0.0330(16) Uani 1 1 d . . .
H21A H 0.2229 0.9157 0.4296 0.049 Uiso 1 1 calc R . .
H21B H 0.0572 0.8967 0.4647 0.049 Uiso 1 1 calc R . .
H21C H 0.2546 0.8814 0.5528 0.049 Uiso 1 1 calc R . .
C11 C 0.5220(9) 0.7346(2) 0.0584(6) 0.0254(13) Uani 1 1 d . . .
C241 C 0.5563(9) 0.9580(3) 1.2740(7) 0.0307(15) Uani 1 1 d . . .
H24G H 0.5340 0.9426 1.3473 0.046 Uiso 1 1 calc R . .
H24H H 0.6187 0.9884 1.3030 0.046 Uiso 1 1 calc R . .
H24I H 0.6294 0.9368 1.2419 0.046 Uiso 1 1 calc R . .
C16 C 0.7589(9) 0.6524(2) 0.3451(6) 0.0273(14) Uani 1 1 d . . .
H16A H 0.8515 0.6283 0.3881 0.033 Uiso 1 1 calc R . .
H16B H 0.6527 0.6348 0.2892 0.033 Uiso 1 1 calc R . .
C12 C 0.8831(9) 0.7851(3) 0.2013(7) 0.0303(15) Uani 1 1 d . . .
C122 C 0.8026(10) 0.8331(3) 0.1453(8) 0.0371(17) Uani 1 1 d . . .
H12D H 0.8974 0.8569 0.1590 0.056 Uiso 1 1 calc R . .
H12E H 0.7215 0.8439 0.1890 0.056 Uiso 1 1 calc R . .
H12F H 0.7369 0.8297 0.0517 0.056 Uiso 1 1 calc R . .
C133 C 0.8804(9) 0.7114(3) 0.7350(6) 0.0291(14) Uani 1 1 d . . .
H13A H 0.9967 0.7176 0.8016 0.044 Uiso 1 1 calc R . .
H13B H 0.8069 0.6931 0.7735 0.044 Uiso 1 1 calc R . .
H13C H 0.8221 0.7419 0.7013 0.044 Uiso 1 1 calc R . .
C222 C 0.0015(10) 0.8458(2) 0.6863(7) 0.0277(14) Uani 1 1 d . . .
H22D H -0.0999 0.8249 0.6776 0.042 Uiso 1 1 calc R . .
H22E H 0.1053 0.8346 0.7586 0.042 Uiso 1 1 calc R . .
H22F H 0.0276 0.8452 0.6054 0.042 Uiso 1 1 calc R . .
C13 C 0.9045(8) 0.6826(3) 0.6239(6) 0.0271(14) Uani 1 1 d . . .
C232 C 0.7694(7) 1.0131(3) 1.0971(7) 0.0279(14) Uani 1 1 d . . .
H23D H 0.8566 1.0390 1.1105 0.042 Uiso 1 1 calc R . .
H23E H 0.7882 0.9891 1.0380 0.042 Uiso 1 1 calc R . .
H23F H 0.7833 0.9981 1.1810 0.042 Uiso 1 1 calc R . .
C132 C 1.0497(10) 0.7082(3) 0.5873(7) 0.0394(19) Uani 1 1 d . . .
H13D H 1.1581 0.7103 0.6642 0.059 Uiso 1 1 calc R . .
H13E H 1.0095 0.7405 0.5555 0.059 Uiso 1 1 calc R . .
H13F H 1.0741 0.6900 0.5189 0.059 Uiso 1 1 calc R . .
C212 C 0.3871(9) 0.9700(3) 0.6283(7) 0.0310(15) Uani 1 1 d . . .
H21D H 0.4088 0.9830 0.5520 0.046 Uiso 1 1 calc R . .
H21E H 0.4702 0.9437 0.6655 0.046 Uiso 1 1 calc R . .
H21F H 0.4046 0.9954 0.6936 0.046 Uiso 1 1 calc R . .
C231 C 0.5601(9) 1.0736(3) 1.1269(7) 0.0298(15) Uani 1 1 d . . .
H23G H 0.6394 1.1004 1.1272 0.045 Uiso 1 1 calc R . .
H23H H 0.5896 1.0613 1.2157 0.045 Uiso 1 1 calc R . .
H23I H 0.4368 1.0848 1.0947 0.045 Uiso 1 1 calc R . .
C121 C 0.9861(11) 0.7646(3) 0.1179(8) 0.0421(19) Uani 1 1 d . . .
H12G H 1.0823 0.7866 0.1204 0.063 Uiso 1 1 calc R . .
H12H H 0.9053 0.7609 0.0277 0.063 Uiso 1 1 calc R . .
H12I H 1.0361 0.7333 0.1524 0.063 Uiso 1 1 calc R . .
C113 C 0.4079(11) 0.6939(3) 0.0817(8) 0.044(2) Uani 1 1 d . . .
H11A H 0.3050 0.6885 0.0024 0.066 Uiso 1 1 calc R . .
H11B H 0.3671 0.7028 0.1532 0.066 Uiso 1 1 calc R . .
H11C H 0.4787 0.6645 0.1045 0.066 Uiso 1 1 calc R . .
C221 C -0.2000(9) 0.9165(3) 0.5970(7) 0.0303(15) Uani 1 1 d . . .
H22G H -0.3068 0.8978 0.5881 0.045 Uiso 1 1 calc R . .
H22H H -0.1716 0.9135 0.5174 0.045 Uiso 1 1 calc R . .
H22I H -0.2213 0.9503 0.6114 0.045 Uiso 1 1 calc R . .
C211 C 0.0724(9) 0.9909(3) 0.5114(7) 0.0282(14) Uani 1 1 d . . .
H21G H 0.1019 0.9989 0.4342 0.042 Uiso 1 1 calc R . .
H21H H 0.0880 1.0193 0.5669 0.042 Uiso 1 1 calc R . .
H21I H -0.0512 0.9801 0.4843 0.042 Uiso 1 1 calc R . .
C112 C 0.4070(9) 0.7797(3) 0.0238(7) 0.0305(15) Uani 1 1 d . . .
H11D H 0.2984 0.7729 -0.0500 0.046 Uiso 1 1 calc R . .
H11E H 0.4730 0.8055 0.0004 0.046 Uiso 1 1 calc R . .
H11F H 0.3759 0.7896 0.0990 0.046 Uiso 1 1 calc R . .
C131 C 0.9663(11) 0.6308(3) 0.6717(7) 0.0378(18) Uani 1 1 d . . .
H13G H 1.0766 0.6323 0.7472 0.057 Uiso 1 1 calc R . .
H13H H 0.9869 0.6128 0.6015 0.057 Uiso 1 1 calc R . .
H13I H 0.8743 0.6148 0.6965 0.057 Uiso 1 1 calc R . .
C111 C 0.5837(11) 0.7211(3) -0.0547(7) 0.0409(19) Uani 1 1 d . . .
H11G H 0.4808 0.7118 -0.1305 0.061 Uiso 1 1 calc R . .
H11H H 0.6670 0.6941 -0.0287 0.061 Uiso 1 1 calc R . .
H11I H 0.6428 0.7487 -0.0773 0.061 Uiso 1 1 calc R . .

loop_
_atom_site_aniso_label
_atom_site_aniso_U_11
_atom_site_aniso_U_22
_atom_site_aniso_U_33
_atom_site_aniso_U_23
_atom_site_aniso_U_13
_atom_site_aniso_U_12
Ni2 0.0136(3) 0.0202(4) 0.0184(4) 0.0004(3) 0.0061(3) 0.0011(3)
C1 0.0107(17) 0.0170(19) 0.028(2) -0.0055(16) 0.0082(16) 0.0058(15)
Ni1 0.0162(4) 0.0219(4) 0.0191(4) 0.0001(3) 0.0076(3) 0.0037(3)
C14 0.031(4) 0.024(3) 0.024(3) 0.004(3) 0.011(3) 0.002(3)
P21 0.0151(7) 0.0196(7) 0.0181(7) -0.0002(6) 0.0065(6) 0.0005(6)
C2 0.0107(17) 0.0170(19) 0.028(2) -0.0055(16) 0.0082(16) 0.0058(15)
P11 0.0197(7) 0.0234(8) 0.0203(7) 0.0004(6) 0.0101(6) 0.0042(6)
C24 0.024(3) 0.033(3) 0.011(3) 0.003(2) 0.000(2) 0.005(3)
P22 0.0137(7) 0.0243(7) 0.0176(7) -0.0011(6) 0.0055(6) -0.0011(6)
C22 0.018(3) 0.022(3) 0.025(3) 0.000(2) 0.002(2) -0.001(2)
P12 0.0215(8) 0.0267(8) 0.0191(7) 0.0029(6) 0.0084(6) 0.0050(6)
C23 0.015(3) 0.028(3) 0.026(3) -0.004(3) 0.004(2) -0.003(2)
S11 0.0319(9) 0.0257(8) 0.0306(9) 0.0015(7) 0.0135(7) 0.0051(7)
C26 0.016(3) 0.028(3) 0.023(3) 0.001(3) 0.006(2) 0.005(2)
S21 0.0279(9) 0.0401(10) 0.0316(9) -0.0019(8) 0.0065(7) 0.0109(8)
C25 0.019(3) 0.016(3) 0.028(3) -0.001(2) 0.007(2) 0.008(2)
S22 0.0327(9) 0.0290(9) 0.0417(10) -0.0040(7) 0.0202(8) -0.0005(7)
C123 0.028(4) 0.037(4) 0.043(4) -0.006(3) 0.017(3) -0.010(3)
S12 0.0364(10) 0.0358(9) 0.0312(9) 0.0019(7) 0.0205(8) 0.0076(8)
C233 0.024(3) 0.026(3) 0.033(4) 0.001(3) 0.011(3) -0.007(3)
C243 0.027(3) 0.046(4) 0.023(3) 0.005(3) 0.012(3) -0.002(3)
C15 0.023(3) 0.039(4) 0.023(3) -0.002(3) 0.008(3) 0.010(3)
C143 0.034(4) 0.031(4) 0.038(4) 0.004(3) 0.019(3) 0.000(3)
C12A 0.026(3) 0.030(3) 0.020(3) 0.002(3) 0.012(3) -0.002(3)
C142 0.027(4) 0.028(3) 0.037(4) 0.001(3) 0.009(3) 0.001(3)
C223 0.019(3) 0.041(4) 0.031(4) -0.004(3) 0.008(3) -0.008(3)
C141 0.033(4) 0.033(4) 0.032(4) 0.006(3) 0.015(3) 0.007(3)
C242 0.035(4) 0.037(4) 0.025(3) 0.004(3) 0.010(3) -0.009(3)
C213 0.049(5) 0.029(4) 0.025(4) -0.003(3) 0.019(3) 0.002(3)
C11 0.024(3) 0.025(3) 0.024(3) 0.002(3) 0.005(3) 0.003(3)
C241 0.022(3) 0.038(4) 0.024(3) 0.002(3) -0.002(3) 0.000(3)
C16 0.031(4) 0.028(3) 0.021(3) 0.003(3) 0.006(3) 0.014(3)
C12 0.020(3) 0.046(4) 0.029(4) 0.003(3) 0.013(3) 0.008(3)
C122 0.032(4) 0.030(4) 0.053(5) 0.009(3) 0.020(4) -0.002(3)
C133 0.017(3) 0.044(4) 0.024(3) 0.005(3) 0.005(2) 0.004(3)
C222 0.029(4) 0.019(3) 0.033(4) -0.001(3) 0.009(3) -0.007(3)
C13 0.018(3) 0.036(4) 0.025(3) 0.003(3) 0.005(2) 0.014(3)
C232 0.005(2) 0.037(4) 0.039(4) -0.001(3) 0.004(2) 0.000(3)
C132 0.024(3) 0.075(6) 0.019(3) 0.001(4) 0.007(3) 0.004(4)
C212 0.026(3) 0.044(4) 0.028(4) 0.005(3) 0.016(3) -0.001(3)
C231 0.023(3) 0.036(4) 0.029(4) -0.009(3) 0.007(3) -0.013(3)
C121 0.037(4) 0.057(5) 0.046(5) -0.007(4) 0.032(4) -0.003(4)
C113 0.034(4) 0.041(4) 0.039(4) 0.007(3) -0.010(3) -0.015(4)
C221 0.017(3) 0.041(4) 0.028(4) -0.003(3) 0.001(3) -0.005(3)
C211 0.025(3) 0.033(3) 0.029(3) 0.009(3) 0.013(3) 0.006(3)
C112 0.025(3) 0.037(4) 0.024(3) -0.002(3) 0.003(3) 0.002(3)
C131 0.039(4) 0.042(4) 0.028(4) 0.004(3) 0.007(3) 0.021(4)
C111 0.044(4) 0.061(5) 0.016(3) -0.003(3) 0.008(3) 0.023(4)

loop_
_atom_type_symbol
_atom_type_description
_atom_type_scat_dispersion_real
_atom_type_scat_dispersion_imag
_atom_type_scat_source
C C 0.0033 0.0016 'International Tables Vol C Tables 4.2.6.8 and 6.1.1.4'
H H 0.0000 0.0000 'International Tables Vol C Tables 4.2.6.8 and 6.1.1.4'
P P 0.1023 0.0942 'International Tables Vol C Tables 4.2.6.8 and 6.1.1.4'
S S 0.1246 0.1234 'International Tables Vol C Tables 4.2.6.8 and 6.1.1.4'
Ni Ni 0.3393 1.1124 'International Tables Vol C Tables 4.2.6.8 and 6.1.1.4'

loop_
_geom_angle_atom_site_label_1
_geom_angle_atom_site_label_2
_geom_angle_atom_site_label_3
_geom_angle
_geom_angle_site_symmetry_1
_geom_angle_site_symmetry_3
_geom_angle_publ_flag
C2 Ni2 S21 49.39(19) . . ?
C2 Ni2 P22 110.17(19) . . ?
S21 Ni2 P22 159.56(8) . . ?
C2 Ni2 P21 157.99(19) . . ?
S21 Ni2 P21 108.60(7) . . ?
P22 Ni2 P21 91.84(6) . . ?
S12 C1 S11 137.6(4) . . ?
S12 C1 Ni1 151.0(4) . . ?
S11 C1 Ni1 71.4(2) . . ?
C1 Ni1 S11 50.62(19) . . ?
C1 Ni1 P12 107.56(19) . . ?
S11 Ni1 P12 158.07(7) . . ?
C1 Ni1 P11 159.75(19) . . ?
S11 Ni1 P11 109.14(7) . . ?
P12 Ni1 P11 92.69(6) . . ?
C143 C14 C142 109.2(6) . . ?
C143 C14 C141 109.5(5) . . ?
C142 C14 C141 107.4(6) . . ?
C143 C14 P12 110.1(5) . . ?
C142 C14 P12 106.5(4) . . ?
C141 C14 P12 114.0(5) . . ?
C25 P21 C22 103.5(3) . . ?
C25 P21 C12A 106.5(3) . . ?
C22 P21 C12A 110.3(3) . . ?
C25 P21 Ni2 106.1(2) . . ?
C22 P21 Ni2 115.8(2) . . ?
C12A P21 Ni2 113.7(2) . . ?
S22 C2 S21 137.8(4) . . ?
S22 C2 Ni2 149.6(4) . . ?
S21 C2 Ni2 72.2(2) . . ?
C15 P11 C11 106.1(3) . . ?
C15 P11 C12 103.0(3) . . ?
C11 P11 C12 110.1(3) . . ?
C15 P11 Ni1 104.7(2) . . ?
C11 P11 Ni1 115.0(2) . . ?
C12 P11 Ni1 116.5(2) . . ?
C242 C24 C241 108.4(6) . . ?
C242 C24 C243 107.2(6) . . ?
C241 C24 C243 109.7(5) . . ?
C242 C24 P22 107.5(4) . . ?
C241 C24 P22 115.0(5) . . ?
C243 C24 P22 108.8(4) . . ?
C26 P22 C24 105.1(3) . . ?
C26 P22 C23 102.7(3) . . ?
C24 P22 C23 110.3(3) . . ?
C26 P22 Ni2 105.8(2) . . ?
C24 P22 Ni2 114.4(2) . . ?
C23 P22 Ni2 117.1(2) . . ?
C223 C22 C221 107.8(6) . . ?
C223 C22 C222 109.3(6) . . ?
C221 C22 C222 109.7(6) . . ?
C223 C22 P21 109.1(4) . . ?
C221 C22 P21 108.7(4) . . ?
C222 C22 P21 112.1(5) . . ?
C16 P12 C13 105.8(3) . . ?
C16 P12 C14 102.4(3) . . ?
C13 P12 C14 109.7(3) . . ?
C16 P12 Ni1 104.8(2) . . ?
C13 P12 Ni1 116.0(2) . . ?
C14 P12 Ni1 116.5(2) . . ?
C232 C23 C231 108.9(5) . . ?
C232 C23 C233 107.6(5) . . ?
C231 C23 C233 108.5(6) . . ?
C232 C23 P22 115.0(5) . . ?
C231 C23 P22 110.0(4) . . ?
C233 C23 P22 106.5(4) . . ?
C1 S11 Ni1 58.00(18) . . ?
C25 C26 P22 113.8(4) . . ?
C2 S21 Ni2 58.44(19) . . ?
C26 C25 P21 112.3(4) . . ?
C16 C15 P11 112.5(4) . . ?
C211 C12A C213 110.8(6) . . ?
C211 C12A C212 107.4(6) . . ?
C213 C12A C212 107.5(6) . . ?
C211 C12A P21 109.4(4) . . ?
C213 C12A P21 115.6(5) . . ?
C212 C12A P21 105.7(4) . . ?
C112 C11 C111 109.9(6) . . ?
C112 C11 C113 107.7(6) . . ?
C111 C11 C113 109.6(7) . . ?
C112 C11 P11 110.1(5) . . ?
C111 C11 P11 114.5(5) . . ?
C113 C11 P11 104.8(5) . . ?
C15 C16 P12 114.7(5) . . ?
C122 C12 C123 107.2(6) . . ?
C122 C12 C121 109.1(6) . . ?
C123 C12 C121 108.6(6) . . ?
C122 C12 P11 111.2(5) . . ?
C123 C12 P11 106.3(5) . . ?
C121 C12 P11 114.1(6) . . ?
C133 C13 C132 106.5(6) . . ?
C133 C13 C131 109.5(6) . . ?
C132 C13 C131 109.6(6) . . ?
C133 C13 P12 111.7(4) . . ?
C132 C13 P12 105.2(5) . . ?
C131 C13 P12 114.1(5) . . ?

loop_
_geom_bond_atom_site_label_1
_geom_bond_atom_site_label_2
_geom_bond_distance
_geom_bond_site_symmetry_2
_geom_bond_publ_flag
Ni2 C2 1.917(5) . ?
Ni2 S21 2.141(2) . ?
Ni2 P22 2.1823(17) . ?
Ni2 P21 2.2300(17) . ?
C1 S12 1.562(6) . ?
C1 S11 1.756(7) . ?
C1 Ni1 1.927(6) . ?
Ni1 S11 2.1531(19) . ?
Ni1 P12 2.1945(18) . ?
Ni1 P11 2.2496(17) . ?
C14 C143 1.522(9) . ?
C14 C142 1.532(10) . ?
C14 C141 1.554(9) . ?
C14 P12 1.908(7) . ?
P21 C25 1.846(6) . ?
P21 C22 1.893(6) . ?
P21 C12A 1.896(6) . ?
C2 S22 1.603(6) . ?
C2 S21 1.708(6) . ?
P11 C15 1.859(7) . ?
P11 C11 1.895(7) . ?
P11 C12 1.903(8) . ?
C24 C242 1.533(10) . ?
C24 C241 1.534(9) . ?
C24 C243 1.554(10) . ?
C24 P22 1.883(6) . ?
P22 C26 1.866(6) . ?
P22 C23 1.887(6) . ?
C22 C223 1.494(9) . ?
C22 C221 1.540(9) . ?
C22 C222 1.542(9) . ?
P12 C16 1.860(6) . ?
P12 C13 1.882(7) . ?
C23 C232 1.521(8) . ?
C23 C231 1.531(9) . ?
C23 C233 1.534(9) . ?
C26 C25 1.533(9) . ?
C123 C12 1.531(10) . ?
C15 C16 1.535(10) . ?
C12A C211 1.519(9) . ?
C12A C213 1.523(9) . ?
C12A C212 1.549(9) . ?
C11 C112 1.528(9) . ?
C11 C111 1.533(9) . ?
C11 C113 1.534(10) . ?
C12 C122 1.522(10) . ?
C12 C121 1.540(9) . ?
C133 C13 1.525(9) . ?
C13 C132 1.535(10) . ?
C13 C131 1.557(10) . ?
